data_4131078
loop_
_publ_author_name
'Liu, Zhen'
'Zeng, Tian'
'Yang, Kin S.'
'Engle, Keary M.'

_publ_section_title
;
 \b,\g-Vicinal Dicarbofunctionalization of Alkenyl Carbonyl Compounds via
 Directed Nucleopalladation.
;
_journal_issue 46
_journal_name_full 'Journal of the American Chemical Society'
_journal_page_first 15122
_journal_page_last 15125
_journal_paper_doi 10.1021/jacs.6b09170
_journal_volume 138
_journal_year 2016
_chemical_formula_moiety 'C37 H33 N3 O, 0.5(C1 H2 Cl2)'
_chemical_formula_sum 'C37.5 H34 Cl N3 O'
_chemical_formula_weight 578.12
_space_group_crystal_system monoclinic
_space_group_IT_number 4
_space_group_name_Hall 'P 2yb'
_space_group_name_H-M_alt 'P 1 21 1'
_atom_sites_solution_hydrogens geom
_atom_sites_solution_primary dual
_atom_sites_solution_secondary difmap
_audit_creation_date 2016-08-08
_audit_creation_method
;
Olex2 1.2-beta
(compiled 2016.07.26 svn.r3321 for OlexSys, GUI svn.r5206)
;
_cell_angle_alpha 90
_cell_angle_beta 116.124(2)
_cell_angle_gamma 90
_cell_formula_units_Z 4
_cell_length_a 11.1383(4)
_cell_length_b 25.3721(9)
_cell_length_c 12.0025(4)
_cell_measurement_reflns_used 9847
_cell_measurement_temperature 100
_cell_measurement_theta_max 68.183
_cell_measurement_theta_min 3.484
_cell_volume 3045.42(19)
_computing_cell_refinement 'SAINT v8.34A (Bruker, 2013)'
_computing_data_collection 'APEX2 v2014.11-0 (Bruker, 2014)'
_computing_data_reduction 'SAINT v8.34A (Bruker, 2013)'
_computing_molecular_graphics 'Olex2 (Dolomanov et al., 2009)'
_computing_publication_material 'Olex2 (Dolomanov et al., 2009)'
_computing_structure_refinement 'ShelXL (Sheldrick, 2015)'
_computing_structure_solution 'ShelXT (Sheldrick, 2015)'
_diffrn_ambient_temperature 100
_diffrn_detector 'Bruker APEX-II CCD'
_diffrn_detector_area_resol_mean 7.9
_diffrn_detector_type 'CCD Area Detector'
_diffrn_measured_fraction_theta_full 0.994
_diffrn_measured_fraction_theta_max 0.991
_diffrn_measurement_device 'Kappa Four-Circle Diffractometer'
_diffrn_measurement_device_type 'Bruker X8 APEX II Cu'
_diffrn_measurement_method '\w and \f scans'
_diffrn_radiation_monochromator 'Double Bounce Multilayer Mirrors'
_diffrn_radiation_probe x-ray
_diffrn_radiation_type CuK\a
_diffrn_radiation_wavelength 1.54178
_diffrn_reflns_av_R_equivalents 0.0555
_diffrn_reflns_av_unetI/netI 0.0440
_diffrn_reflns_Laue_measured_fraction_full 0.994
_diffrn_reflns_Laue_measured_fraction_max 0.991
_diffrn_reflns_limit_h_max 13
_diffrn_reflns_limit_h_min -12
_diffrn_reflns_limit_k_max 30
_diffrn_reflns_limit_k_min -30
_diffrn_reflns_limit_l_max 13
_diffrn_reflns_limit_l_min -14
_diffrn_reflns_number 52791
_diffrn_reflns_point_group_measured_fraction_full 0.994
_diffrn_reflns_point_group_measured_fraction_max 0.992
_diffrn_reflns_theta_full 68.000
_diffrn_reflns_theta_max 68.317
_diffrn_reflns_theta_min 3.484
_diffrn_source 'Micro Focus Rotating Anode'
_diffrn_source_type 'Bruker Microstar FR-592'
_diffrn_standards_number 0
_exptl_absorpt_coefficient_mu 1.373
_exptl_absorpt_correction_T_max 0.3175
_exptl_absorpt_correction_T_min 0.2248
_exptl_absorpt_correction_type multi-scan
_exptl_absorpt_process_details
;
SADABS-2014/5 (Bruker,2014/5) was used for absorption correction.
wR2(int) was 0.0883 before and 0.0727 after correction.
The Ratio of minimum to maximum transmission is 0.7080.
The \l/2 correction factor is 0.00150.
;
_exptl_crystal_colour Colorless
_exptl_crystal_colour_primary Colorless
_exptl_crystal_density_diffrn 1.261
_exptl_crystal_description Block
_exptl_crystal_F_000 1220
_exptl_crystal_size_max 0.214
_exptl_crystal_size_mid 0.163
_exptl_crystal_size_min 0.155
_refine_diff_density_max 0.544
_refine_diff_density_min -0.368
_refine_diff_density_rms 0.066
_refine_ls_abs_structure_details
;
 Refined as an inversion twin.
;
_refine_ls_abs_structure_Flack 0.30(3)
_refine_ls_extinction_method none
_refine_ls_goodness_of_fit_ref 1.075
_refine_ls_hydrogen_treatment constr
_refine_ls_matrix_type full
_refine_ls_number_parameters 797
_refine_ls_number_reflns 10910
_refine_ls_number_restraints 1
_refine_ls_restrained_S_all 1.075
_refine_ls_R_factor_all 0.0672
_refine_ls_R_factor_gt 0.0612
_refine_ls_shift/su_max 0.000
_refine_ls_shift/su_mean 0.000
_refine_ls_structure_factor_coef Fsqd
_refine_ls_weighting_details 'w=1/[\s^2^(Fo^2^)+(0.1251P)^2^+0.1348P] where P=(Fo^2^+2Fc^2^)/3'
_refine_ls_weighting_scheme calc
_refine_ls_wR_factor_gt 0.1661
_refine_ls_wR_factor_ref 0.1724
_reflns_Friedel_coverage 0.953
_reflns_Friedel_fraction_full 0.995
_reflns_Friedel_fraction_max 0.992
_reflns_number_gt 9611
_reflns_number_total 10910
_reflns_threshold_expression 'I > 2\s(I)'
_cod_data_source_file ja6b09170_si_003.cif
_cod_data_source_block Engle20
_cod_depositor_comments
;
The following automatic conversions were performed:

data item '_diffrn_radiation_probe' value 'X-ray' was changed to
'x-ray' in accordance with the
/home/saulius/struct/COD-crude-data/automatic-downloads/DataCite-retrospective/ACS/depositions/lib/dictionaries/cif_core.dic
dictionary named 'cif_core.dic' version 2.4.2 last updated on
2011-04-26.

Automatic conversion script
Id: cif_fix_values 6909 2019-04-08 15:41:33Z antanas 
;
_cod_original_formula_sum 'C37.50 H34 Cl N3 O'
_cod_database_code 4131078
_shelx_space_group_comment
;
The symmetry employed for this shelxl refinement is uniquely defined
by the following loop, which should always be used as a source of
symmetry information in preference to the above space-group names.
They are only intended as comments.
;
_shelx_estimated_absorpt_t_max 0.815
_shelx_estimated_absorpt_t_min 0.758
_olex2_refinement_description
;
1. Twinned data refinement
 Scales: 0.70(3) 0.30(3)
2. Fixed Uiso
 At 1.2 times of:
  All C(H) groups, All C(H,H) groups, All N(H) groups
 At 1.5 times of:
  All C(H,H,H) groups
3. Others
 Sof(Cl1B)=Sof(Cl2B)=Sof(C1B)=Sof(H1BA)=Sof(H1BB)=1-FVAR(1)
 Sof(Cl1S)=Sof(Cl2S)=Sof(C1S)=Sof(H1SA)=Sof(H1SB)=FVAR(1)
4.a Ternary CH refined with riding coordinates:
 C11(H11), C12(H12), C11'(H11'), C12'(H12')
4.b Secondary CH2 refined with riding coordinates:
 C10(H10A,H10B), C22(H22A,H22B), C10'(H10C,H10D), C22'(H22C,H22D), C1S(H1SA,
 H1SB), C1B(H1BA,H1BB)
4.c Aromatic/amide H refined with riding coordinates:
 N2(H2), C2(H2A), C3(H3), C4(H4), C5(H5), C8(H8), C14(H14), C15(H15), C17(H17),
  C18(H18), C19(H19), C20(H20), C21(H21), C24(H24), C25(H25), C26(H26),
 C27(H27), C28(H28), C30(H30), C31(H31), C32(H32), C35(H35), C36(H36), C37(H37),
  N2'(H2'), C2'(H2'A), C3'(H3'), C4'(H4'), C5'(H5'), C8'(H8'), C14'(H14'),
 C15'(H15'), C17'(H17'), C18'(H18'), C19'(H19'), C20'(H20'), C21'(H21'),
 C24'(H24'), C25'(H25'), C26'(H26'), C27'(H27'), C28'(H28'), C30'(H30'),
 C31'(H31'), C32'(H32'), C35'(H35'), C36'(H36'), C37'(H37')
4.d Idealised Me refined as rotating group:
 C9(H9A,H9B,H9C), C9'(H9'A,H9'B,H9'C)
;
_shelx_shelxl_version_number 2014/7
_olex2_submission_special_instructions 'No special instructions were received'

loop_
_space_group_symop_operation_xyz
'x, y, z'
'-x, y+1/2, -z'

loop_
_atom_site_label
_atom_site_type_symbol
_atom_site_fract_x
_atom_site_fract_y
_atom_site_fract_z
_atom_site_U_iso_or_equiv
_atom_site_adp_type
_atom_site_occupancy
_atom_site_site_symmetry_order
_atom_site_calc_flag
_atom_site_refinement_flags_posn
_atom_site_refinement_flags_occupancy
_atom_site_disorder_assembly
_atom_site_disorder_group
O1 O 0.4927(3) 0.43164(12) 0.5097(3) 0.0322(7) Uani 1 1 d . . . .
N1 N 0.9322(4) 0.40291(16) 1.0478(3) 0.0345(8) Uani 1 1 d . . . .
N2 N 0.5284(4) 0.44036(14) 0.7112(3) 0.0289(7) Uani 1 1 d . . . .
H2 H 0.5674 0.4250 0.7843 0.035 Uiso 1 1 calc R . . .
N3 N 0.5516(4) 0.47595(14) 0.9280(3) 0.0301(8) Uani 1 1 d . . . .
C1 C 1.0037(4) 0.36008(18) 1.0402(4) 0.0317(9) Uani 1 1 d . . . .
C2 C 1.0908(5) 0.3270(2) 1.1342(4) 0.0375(11) Uani 1 1 d . . . .
H2A H 1.1055 0.3314 1.2179 0.045 Uiso 1 1 calc R . . .
C3 C 1.1546(5) 0.2876(2) 1.1009(5) 0.0369(10) Uani 1 1 d . . . .
H3 H 1.2152 0.2646 1.1627 0.044 Uiso 1 1 calc R . . .
C4 C 1.1307(5) 0.28113(18) 0.9763(4) 0.0349(10) Uani 1 1 d . . . .
H4 H 1.1773 0.2544 0.9557 0.042 Uiso 1 1 calc R . . .
C5 C 1.0412(4) 0.31266(17) 0.8838(4) 0.0301(9) Uani 1 1 d . . . .
H5 H 1.0237 0.3069 0.7998 0.036 Uiso 1 1 calc R . . .
C6 C 0.9762(4) 0.35338(17) 0.9148(4) 0.0275(9) Uani 1 1 d . . . .
C7 C 0.8855(4) 0.39437(16) 0.8446(4) 0.0278(9) Uani 1 1 d . . . .
C8 C 0.8621(4) 0.42327(18) 0.9291(4) 0.0312(9) Uani 1 1 d . . . .
H8 H 0.8054 0.4533 0.9093 0.037 Uiso 1 1 calc R . . .
C9 C 0.9363(5) 0.4250(2) 1.1607(5) 0.0414(11) Uani 1 1 d . . . .
H9A H 1.0226 0.4425 1.2078 0.062 Uiso 1 1 calc GR . . .
H9B H 0.9251 0.3968 1.2110 0.062 Uiso 1 1 calc GR . . .
H9C H 0.8640 0.4508 1.1396 0.062 Uiso 1 1 calc GR . . .
C10 C 0.8323(4) 0.40099(17) 0.7075(4) 0.0308(9) Uani 1 1 d . . . .
H10A H 0.9082 0.4011 0.6855 0.037 Uiso 1 1 calc R . . .
H10B H 0.7872 0.4356 0.6836 0.037 Uiso 1 1 calc R . . .
C11 C 0.7324(4) 0.35728(17) 0.6319(4) 0.0278(8) Uani 1 1 d . . . .
H11 H 0.7760 0.3227 0.6666 0.033 Uiso 1 1 calc R . . .
C12 C 0.6032(4) 0.36001(16) 0.6496(4) 0.0256(8) Uani 1 1 d . . . .
H12 H 0.6285 0.3538 0.7395 0.031 Uiso 1 1 calc R . . .
C13 C 0.5365(4) 0.41399(17) 0.6155(4) 0.0270(8) Uani 1 1 d . . . .
C14 C 0.7078(4) 0.35871(17) 0.4980(4) 0.0296(9) Uani 1 1 d . . . .
H14 H 0.6560 0.3868 0.4473 0.035 Uiso 1 1 calc R . . .
C15 C 0.7552(4) 0.32241(17) 0.4468(4) 0.0289(9) Uani 1 1 d . . . .
H15 H 0.8040 0.2940 0.4985 0.035 Uiso 1 1 calc R . . .
C16 C 0.7391(4) 0.32210(17) 0.3180(4) 0.0281(9) Uani 1 1 d . . . .
C17 C 0.8139(4) 0.28657(17) 0.2857(4) 0.0302(9) Uani 1 1 d . . . .
H17 H 0.8742 0.2633 0.3468 0.036 Uiso 1 1 calc R . . .
C18 C 0.8015(4) 0.28461(18) 0.1650(4) 0.0327(9) Uani 1 1 d . . . .
H18 H 0.8537 0.2604 0.1444 0.039 Uiso 1 1 calc R . . .
C19 C 0.7127(5) 0.31812(18) 0.0749(4) 0.0333(9) Uani 1 1 d . . . .
H19 H 0.7048 0.3172 -0.0072 0.040 Uiso 1 1 calc R . . .
C20 C 0.6359(5) 0.35289(18) 0.1049(4) 0.0323(9) Uani 1 1 d . . . .
H20 H 0.5736 0.3752 0.0428 0.039 Uiso 1 1 calc R . . .
C21 C 0.6493(4) 0.35529(17) 0.2260(4) 0.0320(9) Uani 1 1 d . . . .
H21 H 0.5970 0.3797 0.2461 0.038 Uiso 1 1 calc R . . .
C22 C 0.5024(4) 0.31761(18) 0.5752(4) 0.0310(9) Uani 1 1 d . . . .
H22A H 0.4809 0.3214 0.4863 0.037 Uiso 1 1 calc R . . .
H22B H 0.5431 0.2824 0.6030 0.037 Uiso 1 1 calc R . . .
C23 C 0.3747(4) 0.32113(17) 0.5902(4) 0.0290(9) Uani 1 1 d . . . .
C24 C 0.2605(4) 0.34512(18) 0.4958(4) 0.0332(10) Uani 1 1 d . . . .
H24 H 0.2635 0.3579 0.4227 0.040 Uiso 1 1 calc R . . .
C25 C 0.1437(5) 0.34998(19) 0.5104(4) 0.0369(10) Uani 1 1 d . . . .
H25 H 0.0666 0.3656 0.4466 0.044 Uiso 1 1 calc R . . .
C26 C 0.1400(5) 0.33208(19) 0.6175(5) 0.0372(10) Uani 1 1 d . . . .
H26 H 0.0597 0.3348 0.6267 0.045 Uiso 1 1 calc R . . .
C27 C 0.2538(5) 0.31004(19) 0.7122(4) 0.0353(10) Uani 1 1 d . . . .
H27 H 0.2514 0.2983 0.7864 0.042 Uiso 1 1 calc R . . .
C28 C 0.3703(5) 0.30514(18) 0.6984(4) 0.0320(9) Uani 1 1 d . . . .
H28 H 0.4479 0.2906 0.7639 0.038 Uiso 1 1 calc R . . .
C29 C 0.4658(4) 0.48889(16) 0.7083(4) 0.0265(8) Uani 1 1 d . . . .
C30 C 0.3918(4) 0.51772(18) 0.6038(4) 0.0322(9) Uani 1 1 d . . . .
H30 H 0.3794 0.5052 0.5249 0.039 Uiso 1 1 calc R . . .
C31 C 0.3340(5) 0.56608(18) 0.6132(4) 0.0341(10) Uani 1 1 d . . . .
H31 H 0.2850 0.5862 0.5404 0.041 Uiso 1 1 calc R . . .
C32 C 0.3474(4) 0.58432(18) 0.7253(4) 0.0331(9) Uani 1 1 d . . . .
H32 H 0.3079 0.6170 0.7297 0.040 Uiso 1 1 calc R . . .
C33 C 0.4196(4) 0.55490(17) 0.8346(4) 0.0307(9) Uani 1 1 d . . . .
C34 C 0.4801(4) 0.50665(16) 0.8273(4) 0.0273(9) Uani 1 1 d . . . .
C35 C 0.4319(5) 0.57025(18) 0.9523(4) 0.0321(9) Uani 1 1 d . . . .
H35 H 0.3928 0.6022 0.9616 0.039 Uiso 1 1 calc R . . .
C36 C 0.5010(5) 0.53850(18) 1.0533(4) 0.0330(9) Uani 1 1 d . . . .
H36 H 0.5083 0.5475 1.1329 0.040 Uiso 1 1 calc R . . .
C37 C 0.5606(5) 0.49230(17) 1.0361(4) 0.0317(9) Uani 1 1 d . . . .
H37 H 0.6109 0.4713 1.1071 0.038 Uiso 1 1 calc R . . .
O1' O 0.1698(3) 0.56666(13) 0.3098(3) 0.0357(7) Uani 1 1 d . . . .
N1' N -0.2718(4) 0.59600(16) -0.2323(4) 0.0348(8) Uani 1 1 d . . . .
N2' N 0.1315(3) 0.55782(14) 0.1071(3) 0.0276(7) Uani 1 1 d . . . .
H2' H 0.0921 0.5732 0.0341 0.033 Uiso 1 1 calc R . . .
N3' N 0.1077(3) 0.52188(14) -0.1101(3) 0.0276(7) Uani 1 1 d . . . .
C1' C -0.3448(4) 0.63877(18) -0.2274(4) 0.0309(9) Uani 1 1 d . . . .
C2' C -0.4294(5) 0.6723(2) -0.3214(4) 0.0382(11) Uani 1 1 d . . . .
H2'A H -0.4420 0.6680 -0.4045 0.046 Uiso 1 1 calc R . . .
C3' C -0.4935(5) 0.7115(2) -0.2908(5) 0.0408(11) Uani 1 1 d . . . .
H3' H -0.5518 0.7345 -0.3537 0.049 Uiso 1 1 calc R . . .
C4' C -0.4753(5) 0.7184(2) -0.1686(5) 0.0375(10) Uani 1 1 d . . . .
H4' H -0.5223 0.7456 -0.1500 0.045 Uiso 1 1 calc R . . .
C5' C -0.3893(4) 0.68602(18) -0.0748(4) 0.0318(10) Uani 1 1 d . . . .
H5' H -0.3763 0.6913 0.0081 0.038 Uiso 1 1 calc R . . .
C6' C -0.3213(4) 0.64548(18) -0.1019(4) 0.0292(9) Uani 1 1 d . . . .
C7' C -0.2297(4) 0.60538(17) -0.0312(4) 0.0288(9) Uani 1 1 d . . . .
C8' C -0.2035(4) 0.57635(18) -0.1140(4) 0.0333(10) Uani 1 1 d . . . .
H8' H -0.1460 0.5466 -0.0927 0.040 Uiso 1 1 calc R . . .
C9' C -0.2749(5) 0.5738(2) -0.3449(5) 0.0428(12) Uani 1 1 d . . . .
H9'A H -0.3665 0.5630 -0.4004 0.064 Uiso 1 1 calc GR . . .
H9'B H -0.2157 0.5431 -0.3240 0.064 Uiso 1 1 calc GR . . .
H9'C H -0.2448 0.6004 -0.3863 0.064 Uiso 1 1 calc GR . . .
C10' C -0.1752(4) 0.59652(17) 0.1065(4) 0.0307(9) Uani 1 1 d . . . .
H10C H -0.1304 0.5618 0.1272 0.037 Uiso 1 1 calc R . . .
H10D H -0.2508 0.5955 0.1289 0.037 Uiso 1 1 calc R . . .
C11' C -0.0746(4) 0.63939(17) 0.1858(4) 0.0284(9) Uani 1 1 d . . . .
H11' H -0.1175 0.6744 0.1541 0.034 Uiso 1 1 calc R . . .
C12' C 0.0554(4) 0.63748(16) 0.1687(4) 0.0277(8) Uani 1 1 d . . . .
H12' H 0.0311 0.6443 0.0792 0.033 Uiso 1 1 calc R . . .
C13' C 0.1238(4) 0.58368(17) 0.2030(4) 0.0268(8) Uani 1 1 d . . . .
C14' C -0.0503(4) 0.63559(17) 0.3192(4) 0.0295(9) Uani 1 1 d . . . .
H14' H -0.0022 0.6061 0.3668 0.035 Uiso 1 1 calc R . . .
C15' C -0.0933(4) 0.67180(17) 0.3733(4) 0.0294(9) Uani 1 1 d . . . .
H15' H -0.1401 0.7009 0.3231 0.035 Uiso 1 1 calc R . . .
C16' C -0.0769(4) 0.67203(17) 0.5012(4) 0.0282(9) Uani 1 1 d . . . .
C17' C -0.1536(4) 0.70724(17) 0.5341(4) 0.0307(9) Uani 1 1 d . . . .
H17' H -0.2158 0.7297 0.4722 0.037 Uiso 1 1 calc R . . .
C18' C -0.1413(5) 0.71008(19) 0.6527(4) 0.0343(10) Uani 1 1 d . . . .
H18' H -0.1955 0.7339 0.6716 0.041 Uiso 1 1 calc R . . .
C19' C -0.0495(5) 0.67815(19) 0.7455(4) 0.0338(10) Uani 1 1 d . . . .
H19' H -0.0402 0.6803 0.8280 0.041 Uiso 1 1 calc R . . .
C20' C 0.0286(5) 0.64297(18) 0.7162(4) 0.0341(10) Uani 1 1 d . . . .
H20' H 0.0911 0.6209 0.7789 0.041 Uiso 1 1 calc R . . .
C21' C 0.0152(4) 0.64008(18) 0.5957(4) 0.0306(9) Uani 1 1 d . . . .
H21' H 0.0692 0.6161 0.5769 0.037 Uiso 1 1 calc R . . .
C22' C 0.1558(5) 0.68014(18) 0.2466(4) 0.0314(9) Uani 1 1 d . . . .
H22C H 0.1142 0.7153 0.2208 0.038 Uiso 1 1 calc R . . .
H22D H 0.1767 0.6752 0.3351 0.038 Uiso 1 1 calc R . . .
C23' C 0.2828(5) 0.67839(17) 0.2329(4) 0.0306(9) Uani 1 1 d . . . .
C24' C 0.3964(5) 0.6528(2) 0.3189(5) 0.0408(11) Uani 1 1 d . . . .
H24' H 0.3945 0.6378 0.3906 0.049 Uiso 1 1 calc R . . .
C25' C 0.5123(5) 0.6485(2) 0.3035(5) 0.0415(11) Uani 1 1 d . . . .
H25' H 0.5880 0.6305 0.3634 0.050 Uiso 1 1 calc R . . .
C26' C 0.5160(5) 0.6706(2) 0.2001(4) 0.0389(10) Uani 1 1 d . . . .
H26' H 0.5955 0.6686 0.1895 0.047 Uiso 1 1 calc R . . .
C27' C 0.4032(5) 0.69578(19) 0.1110(5) 0.0379(10) Uani 1 1 d . . . .
H27' H 0.4049 0.7100 0.0385 0.045 Uiso 1 1 calc R . . .
C28' C 0.2886(5) 0.70012(17) 0.1285(4) 0.0347(10) Uani 1 1 d . . . .
H28' H 0.2129 0.7181 0.0687 0.042 Uiso 1 1 calc R . . .
C29' C 0.1948(4) 0.50950(16) 0.1104(4) 0.0280(9) Uani 1 1 d . . . .
C30' C 0.2685(4) 0.48026(18) 0.2150(4) 0.0315(9) Uani 1 1 d . . . .
H30' H 0.2785 0.4921 0.2937 0.038 Uiso 1 1 calc R . . .
C31' C 0.3296(4) 0.43263(18) 0.2059(4) 0.0339(10) Uani 1 1 d . . . .
H31' H 0.3814 0.4132 0.2791 0.041 Uiso 1 1 calc R . . .
C32' C 0.3153(4) 0.41405(18) 0.0939(4) 0.0328(9) Uani 1 1 d . . . .
H32' H 0.3542 0.3813 0.0892 0.039 Uiso 1 1 calc R . . .
C33' C 0.2425(4) 0.44378(17) -0.0154(4) 0.0271(8) Uani 1 1 d . . . .
C34' C 0.1795(4) 0.49123(16) -0.0087(4) 0.0261(8) Uani 1 1 d . . . .
C35' C 0.2291(5) 0.42920(17) -0.1332(4) 0.0338(10) Uani 1 1 d . . . .
H35' H 0.2692 0.3975 -0.1423 0.041 Uiso 1 1 calc R . . .
C36' C 0.1595(5) 0.45985(18) -0.2343(4) 0.0329(9) Uani 1 1 d . . . .
H36' H 0.1524 0.4504 -0.3135 0.040 Uiso 1 1 calc R . . .
C37' C 0.0983(4) 0.50582(18) -0.2188(4) 0.0315(9) Uani 1 1 d . . . .
H37' H 0.0474 0.5265 -0.2900 0.038 Uiso 1 1 calc R . . .
Cl1S Cl 0.6532(4) 0.50062(9) 0.3915(2) 0.0472(11) Uani 0.585(9) 1 d . P A 1
Cl2S Cl 0.9273(5) 0.48815(17) 0.4287(3) 0.0691(16) Uani 0.585(9) 1 d . P A 1
C1S C 0.7931(12) 0.5295(5) 0.3842(11) 0.051(3) Uani 0.585(9) 1 d . P A 1
H1SA H 0.7674 0.5413 0.2981 0.062 Uiso 0.585(9) 1 calc R P A 1
H1SB H 0.8198 0.5611 0.4382 0.062 Uiso 0.585(9) 1 calc R P A 1
Cl1B Cl 0.7359(7) 0.5060(3) 0.3906(4) 0.076(2) Uani 0.415(9) 1 d . P A 2
Cl2B Cl 1.0102(6) 0.49482(12) 0.4271(3) 0.0497(17) Uani 0.415(9) 1 d . P A 2
C1B C 0.8712(15) 0.4641(6) 0.4369(13) 0.046(3) Uani 0.415(9) 1 d . P A 2
H1BA H 0.8453 0.4323 0.3838 0.056 Uiso 0.415(9) 1 calc R P A 2
H1BB H 0.8977 0.4529 0.5235 0.056 Uiso 0.415(9) 1 calc R P A 2

loop_
_atom_site_aniso_label
_atom_site_aniso_U_11
_atom_site_aniso_U_22
_atom_site_aniso_U_33
_atom_site_aniso_U_23
_atom_site_aniso_U_13
_atom_site_aniso_U_12
O1 0.0293(16) 0.0412(17) 0.0267(14) 0.0050(12) 0.0127(13) 0.0055(12)
N1 0.031(2) 0.043(2) 0.0292(18) -0.0076(16) 0.0137(16) -0.0031(16)
N2 0.0282(18) 0.0323(18) 0.0255(16) -0.0002(14) 0.0111(15) 0.0046(15)
N3 0.0288(19) 0.0299(18) 0.0290(18) 0.0002(14) 0.0101(15) -0.0011(14)
C1 0.026(2) 0.040(2) 0.032(2) -0.0032(18) 0.0150(18) -0.0041(18)
C2 0.030(2) 0.053(3) 0.027(2) 0.006(2) 0.0104(19) -0.005(2)
C3 0.032(2) 0.040(2) 0.038(2) 0.012(2) 0.016(2) 0.0060(19)
C4 0.029(2) 0.035(2) 0.039(2) 0.0058(19) 0.014(2) 0.0062(18)
C5 0.029(2) 0.035(2) 0.028(2) -0.0011(17) 0.0133(18) 0.0000(17)
C6 0.022(2) 0.027(2) 0.033(2) 0.0018(17) 0.0118(18) -0.0014(16)
C7 0.020(2) 0.030(2) 0.032(2) -0.0003(16) 0.0103(17) -0.0043(15)
C8 0.024(2) 0.033(2) 0.035(2) -0.0049(17) 0.0114(18) -0.0034(16)
C9 0.035(3) 0.051(3) 0.037(2) -0.014(2) 0.015(2) -0.006(2)
C10 0.024(2) 0.035(2) 0.033(2) 0.0028(18) 0.0118(18) -0.0003(17)
C11 0.023(2) 0.032(2) 0.028(2) 0.0023(16) 0.0106(17) 0.0018(16)
C12 0.025(2) 0.029(2) 0.0211(18) 0.0009(15) 0.0085(16) -0.0007(16)
C13 0.022(2) 0.033(2) 0.024(2) 0.0001(16) 0.0084(17) -0.0027(16)
C14 0.026(2) 0.034(2) 0.030(2) 0.0039(17) 0.0126(18) -0.0002(17)
C15 0.023(2) 0.032(2) 0.030(2) 0.0035(17) 0.0099(18) -0.0009(16)
C16 0.021(2) 0.031(2) 0.031(2) 0.0022(17) 0.0110(18) -0.0011(16)
C17 0.023(2) 0.032(2) 0.033(2) 0.0022(18) 0.0097(18) 0.0048(17)
C18 0.028(2) 0.036(2) 0.035(2) -0.0046(18) 0.0147(19) 0.0006(17)
C19 0.038(2) 0.035(2) 0.029(2) -0.0049(17) 0.0172(19) -0.0050(18)
C20 0.034(2) 0.033(2) 0.0243(19) 0.0005(17) 0.0080(18) 0.0003(18)
C21 0.030(2) 0.027(2) 0.037(2) -0.0012(18) 0.0131(19) 0.0025(17)
C22 0.028(2) 0.036(2) 0.029(2) -0.0055(18) 0.0126(18) -0.0048(17)
C23 0.027(2) 0.032(2) 0.029(2) -0.0051(16) 0.0121(18) -0.0044(16)
C24 0.029(2) 0.039(2) 0.024(2) -0.0015(17) 0.0040(18) -0.0011(18)
C25 0.030(2) 0.040(2) 0.037(2) -0.0014(19) 0.0114(19) -0.0020(19)
C26 0.030(2) 0.041(2) 0.041(2) -0.008(2) 0.016(2) -0.0017(18)
C27 0.040(3) 0.037(2) 0.033(2) -0.0036(18) 0.021(2) -0.0038(19)
C28 0.029(2) 0.034(2) 0.028(2) -0.0051(17) 0.0080(18) -0.0016(17)
C29 0.0180(19) 0.031(2) 0.029(2) -0.0012(16) 0.0092(17) -0.0005(15)
C30 0.029(2) 0.037(2) 0.032(2) 0.0043(18) 0.0147(19) 0.0033(17)
C31 0.030(2) 0.033(2) 0.036(2) 0.0038(18) 0.0106(19) 0.0047(17)
C32 0.028(2) 0.029(2) 0.037(2) 0.0000(18) 0.0096(19) 0.0031(17)
C33 0.021(2) 0.031(2) 0.036(2) -0.0028(18) 0.0095(18) -0.0024(16)
C34 0.021(2) 0.0272(19) 0.031(2) 0.0002(16) 0.0093(17) -0.0024(15)
C35 0.027(2) 0.033(2) 0.035(2) -0.0081(17) 0.0116(19) -0.0049(16)
C36 0.031(2) 0.034(2) 0.033(2) -0.0058(18) 0.0126(19) -0.0061(17)
C37 0.032(2) 0.034(2) 0.0249(19) -0.0029(16) 0.0083(18) -0.0041(17)
O1' 0.0405(18) 0.0394(17) 0.0257(15) 0.0030(13) 0.0132(14) 0.0090(13)
N1' 0.031(2) 0.040(2) 0.0351(19) -0.0118(16) 0.0160(17) -0.0072(15)
N2' 0.0255(18) 0.0327(18) 0.0235(16) -0.0015(14) 0.0098(14) 0.0018(14)
N3' 0.0241(17) 0.0327(18) 0.0243(16) -0.0017(14) 0.0092(14) -0.0002(13)
C1' 0.022(2) 0.042(2) 0.028(2) -0.0057(18) 0.0104(18) -0.0086(17)
C2' 0.030(2) 0.053(3) 0.032(2) 0.001(2) 0.013(2) -0.005(2)
C3' 0.032(2) 0.051(3) 0.035(2) 0.009(2) 0.010(2) 0.001(2)
C4' 0.030(2) 0.043(3) 0.039(3) 0.004(2) 0.015(2) 0.0025(19)
C5' 0.027(2) 0.037(2) 0.034(2) 0.0043(18) 0.0154(19) -0.0018(17)
C6' 0.020(2) 0.037(2) 0.031(2) 0.0007(18) 0.0119(18) -0.0048(16)
C7' 0.023(2) 0.031(2) 0.032(2) -0.0003(16) 0.0117(18) -0.0037(15)
C8' 0.024(2) 0.032(2) 0.043(2) -0.0038(18) 0.0140(19) 0.0002(16)
C9' 0.042(3) 0.049(3) 0.042(3) -0.017(2) 0.023(2) -0.009(2)
C10' 0.023(2) 0.036(2) 0.032(2) 0.0046(17) 0.0113(18) 0.0011(16)
C11' 0.026(2) 0.030(2) 0.029(2) 0.0049(16) 0.0126(18) 0.0012(16)
C12' 0.027(2) 0.032(2) 0.0262(19) -0.0008(16) 0.0133(17) -0.0014(17)
C13' 0.021(2) 0.032(2) 0.028(2) -0.0015(17) 0.0117(17) -0.0013(16)
C14' 0.027(2) 0.035(2) 0.026(2) 0.0039(16) 0.0111(17) 0.0006(17)
C15' 0.023(2) 0.033(2) 0.030(2) 0.0020(17) 0.0104(17) 0.0044(16)
C16' 0.024(2) 0.033(2) 0.030(2) -0.0002(17) 0.0140(17) -0.0017(16)
C17' 0.030(2) 0.030(2) 0.032(2) 0.0023(17) 0.0139(19) 0.0023(17)
C18' 0.032(2) 0.037(2) 0.037(2) -0.0032(19) 0.017(2) 0.0023(18)
C19' 0.035(2) 0.038(2) 0.029(2) 0.0009(18) 0.0152(19) -0.0039(18)
C20' 0.033(2) 0.034(2) 0.033(2) 0.0038(18) 0.013(2) 0.0026(18)
C21' 0.025(2) 0.034(2) 0.030(2) 0.0020(17) 0.0097(18) 0.0036(17)
C22' 0.033(2) 0.035(2) 0.029(2) -0.0073(17) 0.0156(18) -0.0046(17)
C23' 0.033(2) 0.031(2) 0.029(2) -0.0075(17) 0.0149(19) -0.0089(17)
C24' 0.031(2) 0.057(3) 0.033(2) -0.001(2) 0.013(2) -0.009(2)
C25' 0.027(2) 0.056(3) 0.033(2) 0.002(2) 0.0059(19) 0.001(2)
C26' 0.031(2) 0.049(3) 0.041(2) -0.002(2) 0.019(2) -0.004(2)
C27' 0.037(2) 0.039(2) 0.039(2) -0.0001(19) 0.018(2) -0.0047(19)
C28' 0.039(2) 0.029(2) 0.039(2) 0.0043(18) 0.020(2) -0.0017(18)
C29' 0.027(2) 0.029(2) 0.028(2) -0.0014(16) 0.0129(18) 0.0014(16)
C30' 0.027(2) 0.037(2) 0.025(2) -0.0011(17) 0.0067(18) 0.0001(17)
C31' 0.027(2) 0.039(2) 0.030(2) 0.0013(18) 0.0082(18) 0.0008(18)
C32' 0.027(2) 0.031(2) 0.036(2) -0.0015(18) 0.0098(19) 0.0019(16)
C33' 0.0198(19) 0.032(2) 0.028(2) -0.0043(16) 0.0090(16) -0.0032(16)
C34' 0.0186(19) 0.031(2) 0.0254(19) -0.0031(16) 0.0069(16) -0.0026(15)
C35' 0.030(2) 0.028(2) 0.037(2) -0.0058(17) 0.0092(19) -0.0032(17)
C36' 0.035(2) 0.035(2) 0.030(2) -0.0078(17) 0.0162(19) -0.0042(18)
C37' 0.032(2) 0.034(2) 0.028(2) -0.0015(17) 0.0130(18) -0.0008(17)
Cl1S 0.060(2) 0.0416(12) 0.0437(12) -0.0031(8) 0.0267(12) -0.0096(11)
Cl2S 0.063(3) 0.083(2) 0.0565(16) -0.0055(15) 0.0221(16) 0.017(2)
C1S 0.048(6) 0.051(6) 0.063(6) -0.001(5) 0.031(5) -0.024(5)
Cl1B 0.067(5) 0.092(4) 0.063(3) -0.009(2) 0.025(3) 0.022(4)
Cl2B 0.068(4) 0.0397(17) 0.0485(18) -0.0061(12) 0.0319(18) -0.0124(16)
C1B 0.047(8) 0.035(7) 0.054(8) 0.005(5) 0.019(7) -0.020(6)

loop_
_atom_type_symbol
_atom_type_description
_atom_type_scat_dispersion_real
_atom_type_scat_dispersion_imag
_atom_type_scat_source
C C 0.0181 0.0091 'International Tables Vol C Tables 4.2.6.8 and 6.1.1.4'
H H 0.0000 0.0000 'International Tables Vol C Tables 4.2.6.8 and 6.1.1.4'
Cl Cl 0.3639 0.7018 'International Tables Vol C Tables 4.2.6.8 and 6.1.1.4'
N N 0.0311 0.0180 'International Tables Vol C Tables 4.2.6.8 and 6.1.1.4'
O O 0.0492 0.0322 'International Tables Vol C Tables 4.2.6.8 and 6.1.1.4'

loop_
_geom_angle_atom_site_label_1
_geom_angle_atom_site_label_2
_geom_angle_atom_site_label_3
_geom_angle
C1 N1 C8 107.9(4)
C1 N1 C9 126.0(4)
C8 N1 C9 126.0(4)
C13 N2 H2 115.7
C13 N2 C29 128.5(4)
C29 N2 H2 115.7
C37 N3 C34 116.9(4)
N1 C1 C2 129.6(4)
N1 C1 C6 107.9(4)
C2 C1 C6 122.5(4)
C1 C2 H2A 121.2
C3 C2 C1 117.5(4)
C3 C2 H2A 121.2
C2 C3 H3 119.7
C2 C3 C4 120.6(4)
C4 C3 H3 119.7
C3 C4 H4 119.3
C5 C4 C3 121.4(4)
C5 C4 H4 119.3
C4 C5 H5 120.3
C4 C5 C6 119.4(4)
C6 C5 H5 120.3
C1 C6 C7 107.8(4)
C5 C6 C1 118.5(4)
C5 C6 C7 133.7(4)
C6 C7 C10 124.3(4)
C8 C7 C6 105.6(4)
C8 C7 C10 130.2(4)
N1 C8 H8 124.5
C7 C8 N1 110.9(4)
C7 C8 H8 124.5
N1 C9 H9A 109.5
N1 C9 H9B 109.5
N1 C9 H9C 109.5
H9A C9 H9B 109.5
H9A C9 H9C 109.5
H9B C9 H9C 109.5
C7 C10 H10A 108.9
C7 C10 H10B 108.9
C7 C10 C11 113.5(3)
H10A C10 H10B 107.7
C11 C10 H10A 108.9
C11 C10 H10B 108.9
C10 C11 H11 107.0
C12 C11 C10 111.1(3)
C12 C11 H11 107.0
C14 C11 C10 110.7(3)
C14 C11 H11 107.0
C14 C11 C12 113.7(3)
C11 C12 H12 107.7
C13 C12 C11 112.1(3)
C13 C12 H12 107.7
C13 C12 C22 109.2(3)
C22 C12 C11 112.2(3)
C22 C12 H12 107.7
O1 C13 N2 123.2(4)
O1 C13 C12 122.0(4)
N2 C13 C12 114.7(3)
C11 C14 H14 118.3
C15 C14 C11 123.3(4)
C15 C14 H14 118.3
C14 C15 H15 116.8
C14 C15 C16 126.5(4)
C16 C15 H15 116.8
C17 C16 C15 118.9(4)
C17 C16 C21 118.5(4)
C21 C16 C15 122.6(4)
C16 C17 H17 119.5
C16 C17 C18 120.9(4)
C18 C17 H17 119.5
C17 C18 H18 120.1
C19 C18 C17 119.8(4)
C19 C18 H18 120.1
C18 C19 H19 120.1
C20 C19 C18 119.9(4)
C20 C19 H19 120.1
C19 C20 H20 119.8
C19 C20 C21 120.3(4)
C21 C20 H20 119.8
C16 C21 H21 119.8
C20 C21 C16 120.5(4)
C20 C21 H21 119.8
C12 C22 H22A 109.2
C12 C22 H22B 109.2
H22A C22 H22B 107.9
C23 C22 C12 112.2(4)
C23 C22 H22A 109.2
C23 C22 H22B 109.2
C24 C23 C22 119.5(4)
C28 C23 C22 121.2(4)
C28 C23 C24 119.1(4)
C23 C24 H24 120.1
C25 C24 C23 119.9(4)
C25 C24 H24 120.1
C24 C25 H25 120.0
C26 C25 C24 120.0(4)
C26 C25 H25 120.0
C25 C26 H26 120.0
C25 C26 C27 120.1(4)
C27 C26 H26 120.0
C26 C27 H27 119.9
C28 C27 C26 120.2(4)
C28 C27 H27 119.9
C23 C28 C27 120.6(4)
C23 C28 H28 119.7
C27 C28 H28 119.7
N2 C29 C34 114.4(4)
C30 C29 N2 125.5(4)
C30 C29 C34 120.0(4)
C29 C30 H30 119.9
C29 C30 C31 120.1(4)
C31 C30 H30 119.9
C30 C31 H31 119.5
C32 C31 C30 121.1(4)
C32 C31 H31 119.5
C31 C32 H32 119.8
C31 C32 C33 120.4(4)
C33 C32 H32 119.8
C32 C33 C34 119.4(4)
C32 C33 C35 123.2(4)
C35 C33 C34 117.4(4)
N3 C34 C29 117.9(4)
N3 C34 C33 123.2(4)
C33 C34 C29 118.9(4)
C33 C35 H35 120.3
C36 C35 C33 119.4(4)
C36 C35 H35 120.3
C35 C36 H36 120.8
C35 C36 C37 118.4(4)
C37 C36 H36 120.8
N3 C37 C36 124.7(4)
N3 C37 H37 117.7
C36 C37 H37 117.7
C1' N1' C8' 108.1(4)
C1' N1' C9' 125.1(4)
C8' N1' C9' 126.7(4)
C13' N2' H2' 116.0
C13' N2' C29' 127.9(4)
C29' N2' H2' 116.0
C37' N3' C34' 117.6(4)
N1' C1' C2' 130.4(4)
N1' C1' C6' 107.8(4)
C2' C1' C6' 121.9(4)
C1' C2' H2'A 120.9
C3' C2' C1' 118.2(4)
C3' C2' H2'A 120.9
C2' C3' H3' 119.3
C2' C3' C4' 121.5(5)
C4' C3' H3' 119.3
C3' C4' H4' 119.8
C5' C4' C3' 120.4(5)
C5' C4' H4' 119.8
C4' C5' H5' 120.0
C4' C5' C6' 120.0(4)
C6' C5' H5' 120.0
C1' C6' C7' 107.1(4)
C5' C6' C1' 118.0(4)
C5' C6' C7' 134.9(4)
C6' C7' C10' 126.6(4)
C8' C7' C6' 106.1(4)
C8' C7' C10' 127.3(4)
N1' C8' H8' 124.5
C7' C8' N1' 110.9(4)
C7' C8' H8' 124.5
N1' C9' H9'A 109.5
N1' C9' H9'B 109.5
N1' C9' H9'C 109.5
H9'A C9' H9'B 109.5
H9'A C9' H9'C 109.5
H9'B C9' H9'C 109.5
C7' C10' H10C 108.8
C7' C10' H10D 108.8
C7' C10' C11' 113.7(3)
H10C C10' H10D 107.7
C11' C10' H10C 108.8
C11' C10' H10D 108.8
C10' C11' H11' 107.1
C12' C11' C10' 111.2(3)
C12' C11' H11' 107.1
C14' C11' C10' 110.6(3)
C14' C11' H11' 107.1
C14' C11' C12' 113.5(3)
C11' C12' H12' 108.1
C13' C12' C11' 112.1(3)
C13' C12' H12' 108.1
C13' C12' C22' 108.7(3)
C22' C12' C11' 111.6(3)
C22' C12' H12' 108.1
O1' C13' N2' 124.0(4)
O1' C13' C12' 121.6(4)
N2' C13' C12' 114.4(4)
C11' C14' H14' 118.7
C15' C14' C11' 122.7(4)
C15' C14' H14' 118.7
C14' C15' H15' 116.2
C14' C15' C16' 127.5(4)
C16' C15' H15' 116.2
C17' C16' C15' 119.0(4)
C21' C16' C15' 123.7(4)
C21' C16' C17' 117.3(4)
C16' C17' H17' 119.0
C18' C17' C16' 121.9(4)
C18' C17' H17' 119.0
C17' C18' H18' 119.9
C17' C18' C19' 120.2(4)
C19' C18' H18' 119.9
C18' C19' H19' 120.3
C18' C19' C20' 119.3(4)
C20' C19' H19' 120.3
C19' C20' H20' 119.9
C21' C20' C19' 120.2(4)
C21' C20' H20' 119.9
C16' C21' H21' 119.5
C20' C21' C16' 121.1(4)
C20' C21' H21' 119.5
C12' C22' H22C 109.1
C12' C22' H22D 109.1
H22C C22' H22D 107.9
C23' C22' C12' 112.4(3)
C23' C22' H22C 109.1
C23' C22' H22D 109.1
C24' C23' C22' 121.8(4)
C24' C23' C28' 117.6(4)
C28' C23' C22' 120.5(4)
C23' C24' H24' 118.9
C25' C24' C23' 122.3(5)
C25' C24' H24' 118.9
C24' C25' H25' 120.4
C26' C25' C24' 119.1(5)
C26' C25' H25' 120.4
C25' C26' H26' 119.9
C25' C26' C27' 120.1(5)
C27' C26' H26' 119.9
C26' C27' H27' 120.0
C28' C27' C26' 119.9(4)
C28' C27' H27' 120.0
C23' C28' H28' 119.5
C27' C28' C23' 120.9(4)
C27' C28' H28' 119.5
N2' C29' C34' 114.4(4)
C30' C29' N2' 125.9(4)
C30' C29' C34' 119.6(4)
C29' C30' H30' 119.8
C29' C30' C31' 120.3(4)
C31' C30' H30' 119.8
C30' C31' H31' 119.4
C32' C31' C30' 121.3(4)
C32' C31' H31' 119.4
C31' C32' H32' 120.1
C31' C32' C33' 119.9(4)
C33' C32' H32' 120.1
C34' C33' C32' 119.8(4)
C35' C33' C32' 123.7(4)
C35' C33' C34' 116.5(4)
N3' C34' C29' 117.9(4)
N3' C34' C33' 122.9(4)
C33' C34' C29' 119.1(4)
C33' C35' H35' 119.5
C36' C35' C33' 120.9(4)
C36' C35' H35' 119.5
C35' C36' H36' 120.8
C35' C36' C37' 118.4(4)
C37' C36' H36' 120.8
N3' C37' C36' 123.6(4)
N3' C37' H37' 118.2
C36' C37' H37' 118.2
Cl1S C1S H1SA 108.8
Cl1S C1S H1SB 108.8
Cl2S C1S Cl1S 113.6(7)
Cl2S C1S H1SA 108.8
Cl2S C1S H1SB 108.8
H1SA C1S H1SB 107.7
Cl1B C1B Cl2B 111.8(8)
Cl1B C1B H1BA 109.3
Cl1B C1B H1BB 109.3
Cl2B C1B H1BA 109.3
Cl2B C1B H1BB 109.3
H1BA C1B H1BB 107.9

loop_
_geom_bond_atom_site_label_1
_geom_bond_atom_site_label_2
_geom_bond_distance
O1 C13 1.226(5)
N1 C1 1.374(6)
N1 C8 1.388(6)
N1 C9 1.448(6)
N2 H2 0.8800
N2 C13 1.367(5)
N2 C29 1.408(5)
N3 C34 1.362(6)
N3 C37 1.323(6)
C1 C2 1.399(6)
C1 C6 1.408(6)
C2 H2A 0.9500
C2 C3 1.384(7)
C3 H3 0.9500
C3 C4 1.408(7)
C4 H4 0.9500
C4 C5 1.375(6)
C5 H5 0.9500
C5 C6 1.402(6)
C6 C7 1.436(6)
C7 C8 1.366(6)
C7 C10 1.493(6)
C8 H8 0.9500
C9 H9A 0.9800
C9 H9B 0.9800
C9 H9C 0.9800
C10 H10A 0.9900
C10 H10B 0.9900
C10 C11 1.550(6)
C11 H11 1.0000
C11 C12 1.546(6)
C11 C14 1.507(6)
C12 H12 1.0000
C12 C13 1.526(6)
C12 C22 1.527(6)
C14 H14 0.9500
C14 C15 1.338(6)
C15 H15 0.9500
C15 C16 1.476(6)
C16 C17 1.393(6)
C16 C21 1.399(6)
C17 H17 0.9500
C17 C18 1.395(6)
C18 H18 0.9500
C18 C19 1.388(7)
C19 H19 0.9500
C19 C20 1.383(7)
C20 H20 0.9500
C20 C21 1.395(6)
C21 H21 0.9500
C22 H22A 0.9900
C22 H22B 0.9900
C22 C23 1.512(6)
C23 C24 1.415(6)
C23 C28 1.382(6)
C24 H24 0.9500
C24 C25 1.391(7)
C25 H25 0.9500
C25 C26 1.382(7)
C26 H26 0.9500
C26 C27 1.393(7)
C27 H27 0.9500
C27 C28 1.385(7)
C28 H28 0.9500
C29 C30 1.370(6)
C29 C34 1.438(6)
C30 H30 0.9500
C30 C31 1.413(6)
C31 H31 0.9500
C31 C32 1.367(7)
C32 H32 0.9500
C32 C33 1.413(6)
C33 C34 1.418(6)
C33 C35 1.414(6)
C35 H35 0.9500
C35 C36 1.374(7)
C36 H36 0.9500
C36 C37 1.407(7)
C37 H37 0.9500
O1' C13' 1.231(5)
N1' C1' 1.373(6)
N1' C8' 1.376(6)
N1' C9' 1.449(6)
N2' H2' 0.8800
N2' C13' 1.360(6)
N2' C29' 1.406(6)
N3' C34' 1.367(5)
N3' C37' 1.325(6)
C1' C2' 1.396(7)
C1' C6' 1.421(6)
C2' H2'A 0.9500
C2' C3' 1.366(8)
C3' H3' 0.9500
C3' C4' 1.401(7)
C4' H4' 0.9500
C4' C5' 1.383(7)
C5' H5' 0.9500
C5' C6' 1.397(7)
C6' C7' 1.426(6)
C7' C8' 1.367(6)
C7' C10' 1.506(6)
C8' H8' 0.9500
C9' H9'A 0.9800
C9' H9'B 0.9800
C9' H9'C 0.9800
C10' H10C 0.9900
C10' H10D 0.9900
C10' C11' 1.551(6)
C11' H11' 1.0000
C11' C12' 1.551(6)
C11' C14' 1.505(6)
C12' H12' 1.0000
C12' C13' 1.529(6)
C12' C22' 1.542(6)
C14' H14' 0.9500
C14' C15' 1.330(6)
C15' H15' 0.9500
C15' C16' 1.464(6)
C16' C17' 1.407(6)
C16' C21' 1.404(6)
C17' H17' 0.9500
C17' C18' 1.371(7)
C18' H18' 0.9500
C18' C19' 1.393(7)
C19' H19' 0.9500
C19' C20' 1.395(7)
C20' H20' 0.9500
C20' C21' 1.389(6)
C21' H21' 0.9500
C22' H22C 0.9900
C22' H22D 0.9900
C22' C23' 1.495(6)
C23' C24' 1.392(7)
C23' C28' 1.396(6)
C24' H24' 0.9500
C24' C25' 1.385(7)
C25' H25' 0.9500
C25' C26' 1.380(7)
C26' H26' 0.9500
C26' C27' 1.395(7)
C27' H27' 0.9500
C27' C28' 1.386(7)
C28' H28' 0.9500
C29' C30' 1.375(6)
C29' C34' 1.440(6)
C30' H30' 0.9500
C30' C31' 1.414(7)
C31' H31' 0.9500
C31' C32' 1.367(7)
C32' H32' 0.9500
C32' C33' 1.418(6)
C33' C34' 1.414(6)
C33' C35' 1.404(6)
C35' H35' 0.9500
C35' C36' 1.360(7)
C36' H36' 0.9500
C36' C37' 1.404(6)
C37' H37' 0.9500
Cl1S C1S 1.758(12)
Cl2S C1S 1.708(12)
C1S H1SA 0.9900
C1S H1SB 0.9900
Cl1B C1B 1.724(16)
Cl2B C1B 1.782(18)
C1B H1BA 0.9900
C1B H1BB 0.9900

loop_
_twin_individual_id
_twin_individual_mass_fraction_refined
1 0.70(3)
2 0.30(3)
